data_4343743
loop_
_publ_author_name
'Brauer, D.J.'
'Buerger, H.'
'Pawelke, G.'

_publ_section_title
;
 Crystal and molecular structure, reinvestigated vibrational spectra, and
 normal-coordinate analysis of potassium (trifluoromethyl)-
 trifluoroborate, K (C F3 B F3)
;
_journal_name_full 'Inorganic Chemistry'
_journal_page_first 2305
_journal_page_last 2313
_journal_volume 16
_journal_year 1977
_chemical_formula_sum 'C B F6 K'
_chemical_name_systematic 'K (C F3 B F3)'
_space_group_IT_number 14
_symmetry_space_group_name_Hall '-P 2ybc'
_symmetry_space_group_name_H-M 'P 1 21/c 1'
_cell_angle_alpha 90
_cell_angle_beta 101.89
_cell_angle_gamma 90
_cell_formula_units_Z 4
_cell_length_a 4.843
_cell_length_b 16.331
_cell_length_c 6.348
_cell_volume 491.298
_citation_journal_id_ASTM INOCAJ
_cod_data_source_file Brauer_INOCAJ_1977_638.cif
_cod_data_source_block C1B1F6K1
_cod_original_cell_volume 491.2979
_cod_original_formula_sum 'C1 B1 F6 K1'
_cod_database_code 4343743

loop_
_symmetry_equiv_pos_as_xyz
x,y,z
-x,y+1/2,-z+1/2
-x,-y,-z
x,-y-1/2,z-1/2

loop_
_atom_site_label
_atom_site_type_symbol
_atom_site_fract_x
_atom_site_fract_y
_atom_site_fract_z
_atom_site_occupancy
_atom_site_U_iso_or_equiv
F5 F-1 0.3683 0.0511 -0.323 1 0.0
F2 F-1 0.9508 0.1959 -0.2151 1 0.0
F3 F-1 0.7759 0.1365 -0.5421 1 0.0
F1 F-1 0.4957 0.2183 -0.3896 1 0.0
F6 F-1 0.7971 0.0196 -0.2034 1 0.0
B1 B+3 0.7133 0.1613 -0.349 1 0.0
C1 C+2 0.6148 0.0825 -0.2263 1 0.0
F4 F-1 0.5845 0.0998 -0.0232 1 0.0
K1 K+1 0.1803 0.1546 0.2201 1 0.0
